data_2216935
loop_
_publ_author_name
'B\"ohme, Uwe '
'Fels, Sabine '

_publ_section_title
;
 6-[(5-<i>tert</i>-Butyl-2-hydroxyanilino)methylene]cyclohexa-2,4-dienone
;
_journal_coeditor_code BT2630
_journal_issue 1
_journal_name_full 'Acta Crystallographica Section E'
_journal_page_first o14
_journal_page_last o14
_journal_paper_doi 10.1107/S1600536807061211
_journal_volume 64
_journal_year 2008
_chemical_formula_iupac 'C17 H19 N O2'
_chemical_formula_moiety 'C17 H19 N O2'
_chemical_formula_sum 'C17 H19 N O2'
_chemical_formula_weight 269.33
_chemical_name_systematic
;
6-[(5-tert-Butyl-2-hydroxyanilino)methylene]cyclohexa-2,4-dienone
;
_space_group_IT_number 14
_symmetry_cell_setting monoclinic
_symmetry_space_group_name_Hall '-P 2ybc'
_symmetry_space_group_name_H-M 'P 1 21/c 1'
_atom_sites_solution_hydrogens geom
_atom_sites_solution_primary direct
_atom_sites_solution_secondary difmap
_audit_creation_method SHELXL-97
_cell_angle_alpha 90.00
_cell_angle_beta 99.664(2)
_cell_angle_gamma 90.00
_cell_formula_units_Z 4
_cell_length_a 10.3600(4)
_cell_length_b 9.5756(3)
_cell_length_c 14.7335(6)
_cell_measurement_reflns_used 5301
_cell_measurement_temperature 153(2)
_cell_measurement_theta_max 30.45
_cell_measurement_theta_min 2.80
_cell_volume 1440.87(9)
_computing_cell_refinement 'SAINT (Bruker, 2004)'
_computing_data_collection 'SMART (Bruker, 2004)'
_computing_data_reduction 'SAINT (Bruker, 2004)'
_computing_molecular_graphics 'ORTEP3 (Farrugia, 1997)'
_computing_publication_material 'SHELXL97 (Sheldrick, 1997)'
_computing_structure_refinement 'SHELXL97 (Sheldrick, 1997)'
_computing_structure_solution 'SHELXS97 (Sheldrick, 1997)'
_diffrn_ambient_temperature 153(2)
_diffrn_measured_fraction_theta_full 0.999
_diffrn_measured_fraction_theta_max 0.999
_diffrn_measurement_device_type 'Bruker SMART CCD area-detector'
_diffrn_measurement_method 'phi and omega scans'
_diffrn_radiation_monochromator graphite
_diffrn_radiation_source 'sealed tube'
_diffrn_radiation_type MoK\a
_diffrn_radiation_wavelength 0.71073
_diffrn_reflns_av_R_equivalents 0.0248
_diffrn_reflns_av_sigmaI/netI 0.0231
_diffrn_reflns_limit_h_max 13
_diffrn_reflns_limit_h_min -13
_diffrn_reflns_limit_k_max 12
_diffrn_reflns_limit_k_min -9
_diffrn_reflns_limit_l_max 16
_diffrn_reflns_limit_l_min -19
_diffrn_reflns_number 14317
_diffrn_reflns_theta_full 28.00
_diffrn_reflns_theta_max 28.00
_diffrn_reflns_theta_min 2.55
_exptl_absorpt_coefficient_mu 0.081
_exptl_absorpt_correction_type none
_exptl_crystal_colour orange
_exptl_crystal_density_diffrn 1.242
_exptl_crystal_density_method 'not measured'
_exptl_crystal_description Block
_exptl_crystal_F_000 576
_exptl_crystal_size_max 0.5
_exptl_crystal_size_mid 0.37
_exptl_crystal_size_min 0.25
_refine_diff_density_max 0.327
_refine_diff_density_min -0.223
_refine_ls_extinction_method none
_refine_ls_goodness_of_fit_ref 1.083
_refine_ls_hydrogen_treatment mixed
_refine_ls_matrix_type full
_refine_ls_number_parameters 193
_refine_ls_number_reflns 3478
_refine_ls_number_restraints 0
_refine_ls_restrained_S_all 1.083
_refine_ls_R_factor_all 0.0506
_refine_ls_R_factor_gt 0.0393
_refine_ls_shift/su_max 0.001
_refine_ls_shift/su_mean 0.000
_refine_ls_structure_factor_coef Fsqd
_refine_ls_weighting_details 'calc w=1/[\s^2^(Fo^2^)+(0.0528P)^2^+0.3328P] where P=(Fo^2^+2Fc^2^)/3'
_refine_ls_weighting_scheme calc
_refine_ls_wR_factor_gt 0.1025
_refine_ls_wR_factor_ref 0.1084
_reflns_number_gt 2819
_reflns_number_total 3478
_reflns_threshold_expression I>2\s(I)
_cod_data_source_file bt2630.cif
_cod_data_source_block I
_cod_depositor_comments
;
The following automatic conversions were performed:
'_symmetry_cell_setting' value 'Monoclinic' changed to 'monoclinic'
according to '/home/saulius/struct/CIF-dictionaries/cif_core.dic'
dictionary named 'cif_core.dic' version 2.4.1 from 2010-06-29.

Automatic conversion script
Id: cif_fix_enum 1527 2010-12-29 10:47:43Z saulius 

The following automatic conversions were performed:

'_symmetry_cell_setting' value 'Monoclinic' changed to 'monoclinic'
according to /home/saulius/struct/CIF-dictionaries/cif_core.dic
dictionary named 'cif_core.dic' version 2.4.1 from 2010-06-29.

Automatic conversion script
Id: cif_fix_values 1715 2011-07-08 13:25:40Z adriana 
;
_cod_original_sg_symbol_H-M 'P 21/c'
_cod_database_code 2216935
_cod_database_fobs_code 2216935

loop_
_symmetry_equiv_pos_as_xyz
'x, y, z'
'-x, y+1/2, -z+1/2'
'-x, -y, -z'
'x, -y-1/2, z-1/2'

loop_
_atom_site_type_symbol
_atom_site_label
_atom_site_fract_x
_atom_site_fract_y
_atom_site_fract_z
_atom_site_U_iso_or_equiv
_atom_site_adp_type
_atom_site_calc_flag
_atom_site_refinement_flags
_atom_site_occupancy
O O1 0.59234(8) 0.06870(8) 1.16198(5) 0.0251(2) Uani d . 1
O O2 0.43203(9) 0.39390(9) 1.20845(6) 0.0278(2) Uani d . 1
H H2 0.4195 0.4471 1.2514 0.042 Uiso calc R 1
N N1 0.47127(9) 0.26094(9) 1.05548(6) 0.0194(2) Uani d . 1
H H3 0.4953(14) 0.2185(16) 1.1133(11) 0.039(4) Uiso d . 1
C C1 0.53484(11) 0.21410(11) 0.99239(8) 0.0199(2) Uani d . 1
H H1 0.5173(12) 0.2582(14) 0.9312(9) 0.022(3) Uiso d . 1
C C2 0.62986(11) 0.10555(11) 1.00874(8) 0.0198(2) Uani d . 1
C C3 0.65831(11) 0.03867(11) 1.09717(8) 0.0207(2) Uani d . 1
C C4 0.76261(12) -0.06030(12) 1.10942(9) 0.0269(3) Uani d . 1
H H4 0.7860 -0.1056 1.1672 0.032 Uiso calc R 1
C C5 0.82989(12) -0.09136(13) 1.03933(10) 0.0308(3) Uani d . 1
H H5 0.8999 -0.1566 1.0501 0.037 Uiso calc R 1
C C6 0.79790(13) -0.02904(13) 0.95184(10) 0.0313(3) Uani d . 1
H H6 0.8441 -0.0535 0.9036 0.038 Uiso calc R 1
C C7 0.69883(12) 0.06762(12) 0.93748(8) 0.0252(3) Uani d . 1
H H7 0.6762 0.1098 0.8786 0.030 Uiso calc R 1
C C8 0.37998(10) 0.37285(11) 1.04619(7) 0.0187(2) Uani d . 1
C C9 0.36246(11) 0.44028(11) 1.12805(8) 0.0203(2) Uani d . 1
C C10 0.27440(11) 0.55129(12) 1.12145(8) 0.0227(2) Uani d . 1
H H10 0.2626 0.6006 1.1754 0.027 Uiso calc R 1
C C11 0.20359(11) 0.59050(11) 1.03643(8) 0.0213(2) Uani d . 1
H H11 0.1435 0.6659 1.0339 0.026 Uiso calc R 1
C C12 0.21797(10) 0.52265(11) 0.95479(7) 0.0187(2) Uani d . 1
C C13 0.30923(11) 0.41376(11) 0.96159(8) 0.0195(2) Uani d . 1
H H13 0.3232 0.3668 0.9073 0.023 Uiso calc R 1
C C14 0.13591(11) 0.56085(11) 0.86144(8) 0.0211(2) Uani d . 1
C C15 0.06649(12) 0.42959(12) 0.81692(9) 0.0273(3) Uani d . 1
H H15A 0.0097 0.4553 0.7593 0.041 Uiso calc R 1
H H15B 0.0135 0.3879 0.8591 0.041 Uiso calc R 1
H H15C 0.1320 0.3619 0.8040 0.041 Uiso calc R 1
C C16 0.22489(13) 0.61849(14) 0.79661(9) 0.0313(3) Uani d . 1
H H16A 0.2679 0.7039 0.8230 0.047 Uiso calc R 1
H H16B 0.1721 0.6396 0.7366 0.047 Uiso calc R 1
H H16C 0.2914 0.5487 0.7889 0.047 Uiso calc R 1
C C17 0.03131(12) 0.67090(13) 0.87157(9) 0.0296(3) Uani d . 1
H H17A 0.0741 0.7574 0.8962 0.044 Uiso calc R 1
H H17B -0.0250 0.6361 0.9138 0.044 Uiso calc R 1
H H17C -0.0218 0.6894 0.8112 0.044 Uiso calc R 1

loop_
_atom_site_aniso_label
_atom_site_aniso_U_11
_atom_site_aniso_U_22
_atom_site_aniso_U_33
_atom_site_aniso_U_12
_atom_site_aniso_U_13
_atom_site_aniso_U_23
O1 0.0310(4) 0.0266(4) 0.0172(4) 0.0025(3) 0.0029(3) 0.0025(3)
O2 0.0329(5) 0.0336(5) 0.0152(4) 0.0096(4) -0.0004(3) -0.0037(3)
N1 0.0224(5) 0.0196(4) 0.0155(5) 0.0022(3) 0.0013(4) 0.0000(3)
C1 0.0222(5) 0.0197(5) 0.0175(5) -0.0008(4) 0.0031(4) 0.0008(4)
C2 0.0208(5) 0.0184(5) 0.0202(6) -0.0012(4) 0.0034(4) -0.0004(4)
C3 0.0226(5) 0.0180(5) 0.0206(6) -0.0027(4) 0.0006(4) -0.0005(4)
C4 0.0282(6) 0.0210(5) 0.0289(6) 0.0014(4) -0.0021(5) 0.0034(4)
C5 0.0265(6) 0.0232(6) 0.0423(8) 0.0058(5) 0.0051(5) 0.0021(5)
C6 0.0324(7) 0.0272(6) 0.0379(7) 0.0041(5) 0.0164(6) -0.0002(5)
C7 0.0285(6) 0.0243(5) 0.0244(6) 0.0009(4) 0.0086(5) 0.0016(5)
C8 0.0191(5) 0.0186(5) 0.0184(5) 0.0005(4) 0.0035(4) -0.0010(4)
C9 0.0208(5) 0.0232(5) 0.0165(5) -0.0007(4) 0.0019(4) -0.0012(4)
C10 0.0255(6) 0.0241(5) 0.0187(6) 0.0016(4) 0.0045(4) -0.0045(4)
C11 0.0219(5) 0.0198(5) 0.0227(6) 0.0019(4) 0.0046(4) -0.0007(4)
C12 0.0195(5) 0.0183(5) 0.0181(5) -0.0023(4) 0.0024(4) 0.0018(4)
C13 0.0228(5) 0.0199(5) 0.0160(5) -0.0011(4) 0.0033(4) -0.0022(4)
C14 0.0231(5) 0.0198(5) 0.0191(6) -0.0005(4) 0.0004(4) 0.0014(4)
C15 0.0278(6) 0.0233(5) 0.0277(6) -0.0006(5) -0.0045(5) -0.0011(5)
C16 0.0345(7) 0.0371(7) 0.0216(6) -0.0056(5) 0.0026(5) 0.0061(5)
C17 0.0339(6) 0.0242(6) 0.0281(7) 0.0071(5) -0.0022(5) 0.0029(5)

loop_
_atom_type_symbol
_atom_type_description
_atom_type_scat_dispersion_real
_atom_type_scat_dispersion_imag
_atom_type_scat_source
C C 0.0033 0.0016 'International Tables Vol C Tables 4.2.6.8 and 6.1.1.4'
H H 0.0000 0.0000 'International Tables Vol C Tables 4.2.6.8 and 6.1.1.4'
N N 0.0061 0.0033 'International Tables Vol C Tables 4.2.6.8 and 6.1.1.4'
O O 0.0106 0.0060 'International Tables Vol C Tables 4.2.6.8 and 6.1.1.4'

loop_
_geom_angle_atom_site_label_1
_geom_angle_atom_site_label_2
_geom_angle_atom_site_label_3
_geom_angle
C9 O2 H2 109.5
C1 N1 C8 126.71(10)
C1 N1 H3 114.1(9)
C8 N1 H3 119.0(9)
N1 C1 C2 123.19(10)
N1 C1 H1 117.9(7)
C2 C1 H1 118.9(7)
C7 C2 C1 118.90(10)
C7 C2 C3 120.45(10)
C1 C2 C3 120.62(10)
O1 C3 C4 122.43(10)
O1 C3 C2 121.04(10)
C4 C3 C2 116.53(11)
C5 C4 C3 121.25(11)
C5 C4 H4 119.4
C3 C4 H4 119.4
C4 C5 C6 121.72(11)
C4 C5 H5 119.1
C6 C5 H5 119.1
C7 C6 C5 118.81(12)
C7 C6 H6 120.6
C5 C6 H6 120.6
C6 C7 C2 121.16(11)
C6 C7 H7 119.4
C2 C7 H7 119.4
C13 C8 C9 120.95(10)
C13 C8 N1 122.72(10)
C9 C8 N1 116.32(9)
O2 C9 C10 123.87(10)
O2 C9 C8 118.25(10)
C10 C9 C8 117.88(10)
C11 C10 C9 120.55(10)
C11 C10 H10 119.7
C9 C10 H10 119.7
C10 C11 C12 122.20(10)
C10 C11 H11 118.9
C12 C11 H11 118.9
C11 C12 C13 116.95(10)
C11 C12 C14 122.52(10)
C13 C12 C14 120.50(10)
C8 C13 C12 121.43(10)
C8 C13 H13 119.3
C12 C13 H13 119.3
C12 C14 C17 111.72(9)
C12 C14 C16 110.04(9)
C17 C14 C16 108.69(10)
C12 C14 C15 109.64(9)
C17 C14 C15 108.35(9)
C16 C14 C15 108.33(10)
C14 C15 H15A 109.5
C14 C15 H15B 109.5
H15A C15 H15B 109.5
C14 C15 H15C 109.5
H15A C15 H15C 109.5
H15B C15 H15C 109.5
C14 C16 H16A 109.5
C14 C16 H16B 109.5
H16A C16 H16B 109.5
C14 C16 H16C 109.5
H16A C16 H16C 109.5
H16B C16 H16C 109.5
C14 C17 H17A 109.5
C14 C17 H17B 109.5
H17A C17 H17B 109.5
C14 C17 H17C 109.5
H17A C17 H17C 109.5
H17B C17 H17C 109.5

loop_
_geom_bond_atom_site_label_1
_geom_bond_atom_site_label_2
_geom_bond_distance
O1 C3 1.2960(10)
O2 C9 1.3540(10)
O2 H2 0.8400
N1 C1 1.3055(14)
N1 C8 1.4206(13)
N1 H3 0.94(2)
C1 C2 1.4240(15)
C1 H1 0.985(13)
C2 C7 1.4131(16)
C2 C3 1.437(2)
C3 C4 1.426(2)
C4 C5 1.3720(19)
C4 H4 0.9500
C5 C6 1.4087(19)
C5 H5 0.9500
C6 C7 1.3718(17)
C6 H6 0.9500
C7 H7 0.9500
C8 C13 1.3920(15)
C8 C9 1.4065(15)
C9 C10 1.3935(15)
C10 C11 1.3928(16)
C10 H10 0.9500
C11 C12 1.3969(16)
C11 H11 0.9500
C12 C13 1.3998(15)
C12 C14 1.5348(15)
C13 H13 0.9500
C14 C17 1.5367(16)
C14 C16 1.5369(17)
C14 C15 1.5392(15)
C15 H15A 0.9800
C15 H15B 0.9800
C15 H15C 0.9800
C16 H16A 0.9800
C16 H16B 0.9800
C16 H16C 0.9800
C17 H17A 0.9800
C17 H17B 0.9800
C17 H17C 0.9800

loop_
_geom_hbond_atom_site_label_D
_geom_hbond_atom_site_label_H
_geom_hbond_atom_site_label_A
_geom_hbond_site_symmetry_A
_geom_hbond_distance_DH
_geom_hbond_distance_HA
_geom_hbond_distance_DA
_geom_hbond_angle_DHA
N1 H3 O1 1_555 0.939(16) 1.83(2) 2.6010(10) 137.8(13)
O2 H2 O1 2_657 0.840 1.750 2.5830(10) 173.8(13)

loop_
_geom_torsion_atom_site_label_1
_geom_torsion_atom_site_label_2
_geom_torsion_atom_site_label_3
_geom_torsion_atom_site_label_4
_geom_torsion
C8 N1 C1 C2 176.77(10)
N1 C1 C2 C7 -176.40(11)
N1 C1 C2 C3 1.59(17)
C7 C2 C3 O1 -177.34(10)
C1 C2 C3 O1 4.69(16)
C7 C2 C3 C4 3.18(16)
C1 C2 C3 C4 -174.79(10)
O1 C3 C4 C5 179.24(11)
C2 C3 C4 C5 -1.29(16)
C3 C4 C5 C6 -1.08(19)
C4 C5 C6 C7 1.58(19)
C5 C6 C7 C2 0.38(18)
C1 C2 C7 C6 175.20(11)
C3 C2 C7 C6 -2.80(17)
C1 N1 C8 C13 25.00(17)
C1 N1 C8 C9 -156.00(11)
C13 C8 C9 O2 178.62(10)
N1 C8 C9 O2 -0.40(15)
C13 C8 C9 C10 -1.48(16)
N1 C8 C9 C10 179.50(10)
O2 C9 C10 C11 -178.18(11)
C8 C9 C10 C11 1.92(17)
C9 C10 C11 C12 -0.65(18)
C10 C11 C12 C13 -1.09(16)
C10 C11 C12 C14 177.18(10)
C9 C8 C13 C12 -0.27(16)
N1 C8 C13 C12 178.69(10)
C11 C12 C13 C8 1.54(16)
C14 C12 C13 C8 -176.77(10)
C11 C12 C14 C17 -4.95(15)
C13 C12 C14 C17 173.26(10)
C11 C12 C14 C16 115.87(12)
C13 C12 C14 C16 -65.91(13)
C11 C12 C14 C15 -125.08(11)
C13 C12 C14 C15 53.14(14)

loop_
_cod_related_entry_id
_cod_related_entry_database
_cod_related_entry_code
1 ChemSpider 21209256
